data_4304327
loop_
_publ_author_name
'Fang-Fang Chen'
'Zu-Qiang Bian'
'Zhi-Wei Liu'
'Dao-Bo Nie'
'Zhu-Qi Chen'
'Chun-Hui Huang'

_publ_section_title
;
Highly Efficient Sensitized Red Emission from Europium (III) in Ir-Eu
Bimetallic Complexes by 3MLCT Energy Transfer
;
_journal_name_full 'Inorganic Chemistry'
_journal_page_first 2507
_journal_page_last 2513
_journal_paper_doi 10.1021/ic701817n
_journal_volume 47
_journal_year 2008
_chemical_formula_moiety 'C40 H20 F9 Ir N4 O2'
_chemical_formula_sum 'C40.5 H23 F9 Ir N4 O3.13'
_chemical_formula_weight 978.83
_chemical_name_systematic
;
 ?
;
_space_group_IT_number 15
_symmetry_cell_setting monoclinic
_symmetry_space_group_name_Hall '-C 2yc'
_symmetry_space_group_name_H-M 'C 1 2/c 1'
_atom_sites_solution_hydrogens geom
_atom_sites_solution_primary direct
_atom_sites_solution_secondary difmap
_audit_creation_method SHELXL-97
_cell_angle_alpha 90.00
_cell_angle_beta 122.16(3)
_cell_angle_gamma 90.00
_cell_formula_units_Z 8
_cell_length_a 29.352(6)
_cell_length_b 16.412(3)
_cell_length_c 19.288(4)
_cell_measurement_reflns_used 9937
_cell_measurement_temperature 113(2)
_cell_measurement_theta_max 27.9
_cell_measurement_theta_min 1.6
_cell_volume 7866(4)
_computing_cell_refinement CrystalClear
_computing_data_collection CrystalClear
_computing_data_reduction CrystalStructure
_computing_publication_material 'CrystalStructure 3.7.0'
_computing_structure_refinement 'SHELXL-97 (Sheldrick, 1997)'
_computing_structure_solution 'SHELXS-97 (Sheldrick, 1990)'
_diffrn_ambient_temperature 113(2)
_diffrn_detector_area_resol_mean 7.31
_diffrn_measured_fraction_theta_full 0.994
_diffrn_measured_fraction_theta_max 0.994
_diffrn_measurement_device_type 'Rigaku Saturn'
_diffrn_measurement_method \w
_diffrn_radiation_monochromator graphite
_diffrn_radiation_source 'fine-focus sealed tube'
_diffrn_radiation_type MoK\a
_diffrn_radiation_wavelength 0.71073
_diffrn_reflns_av_R_equivalents 0.0358
_diffrn_reflns_av_sigmaI/netI 0.0458
_diffrn_reflns_limit_h_max 41
_diffrn_reflns_limit_h_min -41
_diffrn_reflns_limit_k_max 23
_diffrn_reflns_limit_k_min -13
_diffrn_reflns_limit_l_max 27
_diffrn_reflns_limit_l_min -27
_diffrn_reflns_number 32273
_diffrn_reflns_theta_full 30.05
_diffrn_reflns_theta_max 30.05
_diffrn_reflns_theta_min 2.13
_exptl_absorpt_coefficient_mu 3.481
_exptl_absorpt_correction_T_max 0.7681
_exptl_absorpt_correction_T_min 0.7222
_exptl_absorpt_correction_type multi-scan
_exptl_absorpt_process_details SADABS
_exptl_crystal_colour colorless
_exptl_crystal_density_diffrn 1.653
_exptl_crystal_density_method 'not measured'
_exptl_crystal_description block
_exptl_crystal_F_000 3826
_exptl_crystal_size_max 0.10
_exptl_crystal_size_mid 0.08
_exptl_crystal_size_min 0.08
_refine_diff_density_max 1.113
_refine_diff_density_min -1.245
_refine_diff_density_rms 0.161
_refine_ls_extinction_method none
_refine_ls_goodness_of_fit_ref 1.048
_refine_ls_hydrogen_treatment constr
_refine_ls_matrix_type full
_refine_ls_number_parameters 629
_refine_ls_number_reflns 11467
_refine_ls_number_restraints 224
_refine_ls_restrained_S_all 1.075
_refine_ls_R_factor_all 0.0569
_refine_ls_R_factor_gt 0.0447
_refine_ls_shift/su_max 0.024
_refine_ls_shift/su_mean 0.001
_refine_ls_structure_factor_coef Fsqd
_refine_ls_weighting_details 'calc w=1/[\s^2^(Fo^2^)+(0.0247P)^2^+111.1901P] where P=(Fo^2^+2Fc^2^)/3'
_refine_ls_weighting_scheme calc
_refine_ls_wR_factor_gt 0.1040
_refine_ls_wR_factor_ref 0.1101
_reflns_number_gt 9619
_reflns_number_total 11467
_reflns_threshold_expression >2sigma(I)
_cod_data_source_file ic701817n-file001.cif
_cod_data_source_block s
_cod_depositor_comments
;
The following automatic conversions were performed:
'_exptl_absorpt_correction_type' value 'MULTI-SCAN' changed to
'multi-scan' according to
'/home/saulius/struct/CIF-dictionaries/cif_core.dic' dictionary named
'cif_core.dic' version 2.4.1 from
2010-06-29.

'_refine_ls_hydrogen_treatment' value 'CONSTR' changed to
'constr' according to '/home/saulius/struct/CIF-dictionaries/cif_core.dic'
dictionary named 'cif_core.dic' version 2.4.1 from 2010-06-29.

Automatic conversion script
Id: cif_fix_enum 1527 2010-12-29 10:47:43Z saulius 
;
_cod_original_cell_volume 7866(3)
_cod_original_formula_sum 'C40.50 H23 F9 Ir N4 O3.13'
_cod_database_code 4304327

loop_
_symmetry_equiv_pos_as_xyz
'x, y, z'
'-x, y, -z+1/2'
'x+1/2, y+1/2, z'
'-x+1/2, y+1/2, -z+1/2'
'-x, -y, -z'
'x, -y, z-1/2'
'-x+1/2, -y+1/2, -z'
'x+1/2, -y+1/2, z-1/2'

loop_
_atom_site_label
_atom_site_type_symbol
_atom_site_fract_x
_atom_site_fract_y
_atom_site_fract_z
_atom_site_U_iso_or_equiv
_atom_site_adp_type
_atom_site_occupancy
_atom_site_symmetry_multiplicity
_atom_site_calc_flag
_atom_site_refinement_flags
_atom_site_disorder_assembly
_atom_site_disorder_group
Ir1 Ir 0.152586(8) -0.008983(10) 0.461129(11) 0.02055(6) Uani 1 1 d . . .
O1 O 0.14634(18) 0.0091(2) 0.6552(2) 0.0371(9) Uani 1 1 d . . .
N1 N 0.16205(17) 0.0838(2) 0.3921(2) 0.0217(8) Uani 1 1 d . . .
C1 C 0.1588(2) 0.0743(3) 0.3209(3) 0.0263(10) Uani 1 1 d . . .
H1A H 0.1542 0.0208 0.2991 0.032 Uiso 1 1 calc R . .
N2 N 0.17721(18) 0.0987(2) 0.5428(3) 0.0254(8) Uani 1 1 d . . .
O2 O 0.30175(19) 0.0877(2) 0.7142(3) 0.0409(10) Uani 1 1 d . A .
C2 C 0.1619(2) 0.1397(3) 0.2767(3) 0.0290(11) Uani 1 1 d . . .
H2A H 0.1595 0.1301 0.2262 0.035 Uiso 1 1 calc R . .
C3 C 0.1686(2) 0.2182(3) 0.3069(3) 0.0324(11) Uani 1 1 d . . .
H3A H 0.1700 0.2633 0.2773 0.039 Uiso 1 1 calc R . .
C4 C 0.1731(3) 0.2294(3) 0.3825(3) 0.0333(12) Uani 1 1 d . . .
C5 C 0.1702(2) 0.1611(3) 0.4243(3) 0.0259(10) Uani 1 1 d . . .
C6 C 0.1779(2) 0.1691(3) 0.5039(3) 0.0287(11) Uani 1 1 d . . .
C7 C 0.1880(3) 0.2469(3) 0.5401(3) 0.0364(13) Uani 1 1 d . . .
C8 C 0.1891(3) 0.3170(3) 0.4951(4) 0.0466(17) Uani 1 1 d . . .
H8A H 0.1953 0.3696 0.5190 0.056 Uiso 1 1 calc R . .
C9 C 0.1817(3) 0.3091(3) 0.4206(4) 0.0424(15) Uani 1 1 d . . .
H9A H 0.1820 0.3561 0.3922 0.051 Uiso 1 1 calc R . .
C10 C 0.1973(3) 0.2530(3) 0.6191(4) 0.0413(14) Uani 1 1 d . . .
H10A H 0.2026 0.3048 0.6445 0.050 Uiso 1 1 calc R . .
C11 C 0.1987(3) 0.1830(3) 0.6596(3) 0.0370(13) Uani 1 1 d . . .
H11A H 0.2062 0.1859 0.7139 0.044 Uiso 1 1 calc R . .
C12 C 0.1890(2) 0.1068(3) 0.6200(3) 0.0302(11) Uani 1 1 d . . .
C13 C 0.1904(3) 0.0330(3) 0.6683(3) 0.0337(12) Uani 1 1 d . . .
C14 C 0.2414(3) 0.0010(4) 0.7286(4) 0.056(2) Uani 1 1 d . A .
H14A H 0.2412 -0.0450 0.7584 0.067 Uiso 1 1 calc R . .
C15 C 0.2927(2) 0.0304(4) 0.7488(4) 0.059(2) Uani 1 1 d D . .
C16 C 0.3427(3) -0.0226(4) 0.8055(5) 0.054(3) Uani 0.656(10) 1 d PDU A 1
F1 F 0.3852(3) -0.0090(6) 0.7961(6) 0.086(3) Uani 0.656(10) 1 d PDU A 1
F2 F 0.3340(3) -0.1040(4) 0.7986(5) 0.062(2) Uani 0.656(10) 1 d PDU A 1
C17 C 0.3615(4) 0.0006(5) 0.8951(4) 0.078(4) Uani 0.656(10) 1 d PDU A 1
F3 F 0.3712(3) 0.0805(3) 0.9026(5) 0.073(3) Uani 0.656(10) 1 d PDU A 1
F4 F 0.3227(4) -0.0181(6) 0.9096(6) 0.089(4) Uani 0.656(10) 1 d PDU A 1
F5 F 0.4077(4) -0.0402(5) 0.9473(6) 0.115(4) Uani 0.656(10) 1 d PDU A 1
C16' C 0.3393(4) 0.0140(6) 0.8384(6) 0.033(4) Uani 0.344(10) 1 d PDU A 2
F1' F 0.3255(6) -0.0299(11) 0.8848(8) 0.059(5) Uani 0.344(10) 1 d PDU A 2
F2' F 0.3645(8) 0.0831(9) 0.8805(12) 0.171(17) Uani 0.344(10) 1 d PDU A 2
C17' C 0.3814(4) -0.0389(8) 0.8322(7) 0.058(6) Uani 0.344(10) 1 d PDU A 2
F3' F 0.4204(5) -0.0645(10) 0.9080(7) 0.083(5) Uani 0.344(10) 1 d PDU A 2
F4' F 0.3549(6) -0.1041(9) 0.7847(10) 0.088(6) Uani 0.344(10) 1 d PDU A 2
F5' F 0.4039(7) 0.0045(11) 0.7983(11) 0.092(7) Uani 0.344(10) 1 d PDU A 2
N3 N 0.07342(18) 0.0176(2) 0.4208(3) 0.0252(8) Uani 1 1 d . . .
F6 F 0.19292(16) -0.26943(19) 0.6603(2) 0.0397(8) Uani 1 1 d . . .
F7 F 0.01437(15) -0.1792(2) 0.4993(2) 0.0410(8) Uani 1 1 d . . .
C18 C 0.1382(2) -0.0969(3) 0.5206(3) 0.0233(9) Uani 1 1 d . . .
C19 C 0.1748(2) -0.1540(3) 0.5757(3) 0.0254(10) Uani 1 1 d . . .
H19A H 0.2118 -0.1505 0.5936 0.030 Uiso 1 1 calc R . .
C20 C 0.1566(2) -0.2162(3) 0.6040(3) 0.0290(11) Uani 1 1 d . . .
C21 C 0.1031(3) -0.2260(3) 0.5787(3) 0.0323(12) Uani 1 1 d . . .
H21A H 0.0916 -0.2700 0.5977 0.039 Uiso 1 1 calc R . .
C22 C 0.0671(2) -0.1688(3) 0.5242(3) 0.0293(10) Uani 1 1 d . . .
C23 C 0.0831(2) -0.1038(3) 0.4951(3) 0.0254(9) Uani 1 1 d . . .
C24 C 0.0478(2) -0.0380(3) 0.4416(3) 0.0254(9) Uani 1 1 d . . .
C25 C -0.0072(2) -0.0269(4) 0.4128(3) 0.0318(11) Uani 1 1 d . . .
H25A H -0.0253 -0.0654 0.4265 0.038 Uiso 1 1 calc R . .
C26 C -0.0347(3) 0.0395(4) 0.3647(4) 0.0388(13) Uani 1 1 d . . .
H26A H -0.0717 0.0470 0.3453 0.047 Uiso 1 1 calc R . .
C27 C -0.0076(2) 0.0951(4) 0.3452(3) 0.0358(12) Uani 1 1 d . . .
H27A H -0.0258 0.1413 0.3122 0.043 Uiso 1 1 calc R . .
C28 C 0.0464(2) 0.0823(3) 0.3746(3) 0.0306(11) Uani 1 1 d . . .
H28A H 0.0650 0.1207 0.3615 0.037 Uiso 1 1 calc R . .
N4 N 0.22772(17) -0.0531(2) 0.4986(2) 0.0230(8) Uani 1 1 d . . .
F8 F 0.02292(14) -0.1897(2) 0.1899(2) 0.0408(8) Uani 1 1 d . . .
F9 F 0.20711(15) -0.2504(2) 0.3374(2) 0.0406(8) Uani 1 1 d . . .
C29 C 0.1322(2) -0.0962(3) 0.3757(3) 0.0225(9) Uani 1 1 d . . .
C30 C 0.0809(2) -0.1127(3) 0.3091(3) 0.0277(10) Uani 1 1 d . . .
H30A H 0.0509 -0.0820 0.3009 0.033 Uiso 1 1 calc R . .
C31 C 0.0736(2) -0.1740(3) 0.2551(3) 0.0306(11) Uani 1 1 d . . .
C32 C 0.1155(2) -0.2215(3) 0.2632(3) 0.0316(11) Uani 1 1 d . . .
H32A H 0.1095 -0.2631 0.2250 0.038 Uiso 1 1 calc R . .
C33 C 0.1659(2) -0.2047(3) 0.3296(3) 0.0295(11) Uani 1 1 d . . .
C34 C 0.1764(2) -0.1428(3) 0.3860(3) 0.0249(9) Uani 1 1 d . . .
C35 C 0.2297(2) -0.1187(3) 0.4555(3) 0.0247(9) Uani 1 1 d . . .
C36 C 0.2794(2) -0.1559(4) 0.4808(4) 0.0386(13) Uani 1 1 d . . .
H36A H 0.2810 -0.2020 0.4524 0.046 Uiso 1 1 calc R . .
C37 C 0.3256(3) -0.1246(4) 0.5469(4) 0.0460(15) Uani 1 1 d . . .
H37A H 0.3593 -0.1491 0.5638 0.055 Uiso 1 1 calc R . .
C38 C 0.3235(2) -0.0576(4) 0.5891(4) 0.0404(13) Uani 1 1 d . . .
H38A H 0.3554 -0.0358 0.6349 0.049 Uiso 1 1 calc R . .
C39 C 0.2740(2) -0.0237(3) 0.5629(3) 0.0299(10) Uani 1 1 d . . .
H39A H 0.2724 0.0224 0.5913 0.036 Uiso 1 1 calc R . .
O3 O 0.5178(17) -0.123(3) 0.766(2) 0.032(13) Uani 0.10(2) 1 d PDU . 1
C40 C 0.519(5) -0.139(6) 0.889(5) 0.07(2) Uani 0.10(2) 1 d PDU . 1
H40A H 0.5075 -0.1949 0.8748 0.106 Uiso 0.10(2) 1 d PR . 1
H40B H 0.5531 -0.1381 0.9404 0.106 Uiso 0.10(2) 1 d PR . 1
H40C H 0.4929 -0.1097 0.8945 0.106 Uiso 0.10(2) 1 d PR . 1
C41 C 0.527(2) -0.091(3) 0.831(3) 0.078(6) Uani 0.10(2) 1 d PDU . 1
C42 C 0.546(4) -0.004(4) 0.850(6) 0.07(2) Uani 0.10(2) 1 d PDU . 1
H42A H 0.5495 0.0193 0.8079 0.106 Uiso 0.10(2) 1 d PR . 1
H42B H 0.5198 0.0257 0.8553 0.106 Uiso 0.10(2) 1 d PR . 1
H42C H 0.5800 -0.0027 0.9012 0.106 Uiso 0.10(2) 1 d PR . 1
O3' O 0.4541(10) -0.0367(17) 0.6677(17) 0.133(11) Uani 0.40(2) 1 d PDU . 2
C40' C 0.4850(18) -0.120(2) 0.601(2) 0.116(10) Uani 0.40(2) 1 d PDU . 2
H40D H 0.4650 -0.0842 0.5550 0.174 Uiso 0.40(2) 1 d PR . 2
H40E H 0.5225 -0.1172 0.6199 0.174 Uiso 0.40(2) 1 d PR . 2
H40F H 0.4723 -0.1748 0.5850 0.174 Uiso 0.40(2) 1 d PR . 2
C41' C 0.4871(9) -0.0914(12) 0.6766(12) 0.078(6) Uani 0.40(2) 1 d PDU . 2
C42' C 0.5253(17) -0.123(2) 0.7613(15) 0.116(10) Uani 0.40(2) 1 d PDU . 2
H42D H 0.5178 -0.1015 0.8005 0.174 Uiso 0.40(2) 1 d PR . 2
H42E H 0.5132 -0.1782 0.7488 0.174 Uiso 0.40(2) 1 d PR . 2
H42F H 0.5634 -0.1207 0.7837 0.174 Uiso 0.40(2) 1 d PR . 2
O4 O 0.4735(8) 0.2431(13) 0.7214(13) 0.139(7) Uani 0.50 1 d PU . .
O5 O 0.5000 0.172(4) 0.7500 0.125(17) Uani 0.25 2 d SPU . .

loop_
_atom_site_aniso_label
_atom_site_aniso_U_11
_atom_site_aniso_U_22
_atom_site_aniso_U_33
_atom_site_aniso_U_23
_atom_site_aniso_U_13
_atom_site_aniso_U_12
Ir1 0.02993(10) 0.01615(8) 0.02185(8) 0.00132(6) 0.01800(7) 0.00122(7)
O1 0.053(3) 0.036(2) 0.036(2) -0.0018(16) 0.032(2) -0.0083(18)
N1 0.032(2) 0.0176(17) 0.0237(19) 0.0013(14) 0.0199(17) -0.0011(15)
C1 0.033(3) 0.024(2) 0.027(2) -0.0025(18) 0.020(2) 0.0003(18)
N2 0.037(2) 0.0226(19) 0.027(2) -0.0015(15) 0.0246(19) -0.0006(16)
O2 0.058(3) 0.031(2) 0.034(2) 0.0028(16) 0.025(2) -0.0090(18)
C2 0.046(3) 0.026(2) 0.025(2) -0.0004(18) 0.025(2) -0.004(2)
C3 0.048(3) 0.027(2) 0.032(3) 0.0018(19) 0.028(3) -0.005(2)
C4 0.057(4) 0.019(2) 0.034(3) -0.0017(19) 0.031(3) -0.002(2)
C5 0.038(3) 0.022(2) 0.026(2) -0.0021(17) 0.022(2) -0.0010(19)
C6 0.048(3) 0.021(2) 0.026(2) 0.0009(17) 0.026(2) 0.002(2)
C7 0.062(4) 0.025(2) 0.032(3) -0.005(2) 0.032(3) -0.006(2)
C8 0.086(5) 0.018(2) 0.047(4) -0.003(2) 0.044(4) -0.007(3)
C9 0.080(5) 0.018(2) 0.040(3) 0.000(2) 0.040(3) -0.007(3)
C10 0.072(5) 0.027(3) 0.035(3) -0.008(2) 0.036(3) -0.002(3)
C11 0.062(4) 0.031(3) 0.027(3) -0.005(2) 0.030(3) -0.006(2)
C12 0.045(3) 0.029(2) 0.027(2) -0.0017(19) 0.026(2) -0.003(2)
C13 0.055(4) 0.031(2) 0.026(2) -0.0005(19) 0.029(3) -0.009(2)
C14 0.056(4) 0.052(4) 0.049(4) 0.023(3) 0.020(3) -0.013(3)
C15 0.054(4) 0.052(4) 0.056(4) 0.021(3) 0.019(4) -0.013(3)
C16 0.065(6) 0.042(5) 0.053(5) 0.003(4) 0.031(5) -0.013(5)
F1 0.076(6) 0.094(6) 0.073(5) 0.039(4) 0.028(4) -0.008(5)
F2 0.069(5) 0.035(3) 0.062(4) 0.005(3) 0.022(4) -0.002(3)
C17 0.097(8) 0.058(6) 0.053(6) 0.017(5) 0.023(6) -0.007(6)
F3 0.097(6) 0.025(3) 0.046(4) -0.002(2) 0.003(3) -0.021(3)
F4 0.137(8) 0.073(5) 0.051(5) 0.013(4) 0.046(5) -0.013(5)
F5 0.130(7) 0.093(6) 0.068(5) 0.023(5) 0.015(5) 0.004(5)
C16' 0.039(7) 0.025(6) 0.030(7) 0.006(5) 0.015(5) -0.001(5)
F1' 0.064(7) 0.073(8) 0.053(8) 0.025(6) 0.040(6) -0.002(6)
F2' 0.177(19) 0.154(19) 0.163(19) -0.007(9) 0.078(12) -0.008(10)
C17' 0.060(10) 0.064(10) 0.053(9) 0.006(7) 0.031(7) 0.012(8)
F3' 0.079(8) 0.100(9) 0.071(8) 0.019(7) 0.040(6) 0.040(7)
F4' 0.087(10) 0.075(9) 0.088(9) -0.015(7) 0.038(7) 0.022(7)
F5' 0.085(10) 0.108(11) 0.093(10) 0.003(8) 0.054(8) 0.016(8)
N3 0.033(2) 0.0236(19) 0.0248(19) 0.0009(15) 0.0193(18) 0.0012(16)
F6 0.065(2) 0.0299(16) 0.0379(18) 0.0155(13) 0.0364(18) 0.0139(15)
F7 0.044(2) 0.0409(19) 0.050(2) -0.0019(15) 0.0328(18) -0.0125(15)
C18 0.036(3) 0.020(2) 0.022(2) 0.0011(16) 0.021(2) -0.0012(18)
C19 0.039(3) 0.020(2) 0.027(2) 0.0024(17) 0.024(2) 0.0039(18)
C20 0.049(3) 0.019(2) 0.029(2) 0.0039(17) 0.028(2) 0.004(2)
C21 0.055(4) 0.020(2) 0.032(3) 0.0019(18) 0.031(3) -0.004(2)
C22 0.038(3) 0.027(2) 0.032(3) -0.0013(19) 0.024(2) -0.005(2)
C23 0.035(3) 0.024(2) 0.024(2) -0.0012(17) 0.020(2) -0.0005(18)
C24 0.031(3) 0.026(2) 0.025(2) -0.0041(17) 0.018(2) 0.0011(18)
C25 0.033(3) 0.040(3) 0.028(2) -0.004(2) 0.020(2) 0.001(2)
C26 0.037(3) 0.051(3) 0.033(3) -0.001(2) 0.021(3) 0.010(3)
C27 0.043(3) 0.036(3) 0.032(3) 0.005(2) 0.022(3) 0.011(2)
C28 0.038(3) 0.030(2) 0.030(3) 0.0042(19) 0.023(2) 0.007(2)
N4 0.028(2) 0.0240(19) 0.0224(18) 0.0027(14) 0.0172(17) 0.0034(15)
F8 0.0401(19) 0.0418(19) 0.0350(18) -0.0130(14) 0.0163(16) -0.0051(15)
F9 0.049(2) 0.0389(18) 0.0336(17) -0.0025(14) 0.0215(16) 0.0195(15)
C29 0.031(2) 0.0181(19) 0.023(2) 0.0002(16) 0.017(2) 0.0015(17)
C30 0.032(3) 0.023(2) 0.031(3) 0.0009(18) 0.019(2) 0.0037(19)
C31 0.035(3) 0.028(2) 0.026(2) -0.0021(19) 0.014(2) -0.003(2)
C32 0.047(3) 0.025(2) 0.027(2) -0.0029(18) 0.022(2) 0.004(2)
C33 0.040(3) 0.023(2) 0.029(2) 0.0034(18) 0.021(2) 0.009(2)
C34 0.031(3) 0.025(2) 0.022(2) 0.0022(17) 0.017(2) 0.0055(18)
C35 0.035(3) 0.020(2) 0.024(2) 0.0038(16) 0.019(2) 0.0062(18)
C36 0.038(3) 0.042(3) 0.037(3) -0.002(2) 0.021(3) 0.012(2)
C37 0.034(3) 0.059(4) 0.041(3) 0.003(3) 0.018(3) 0.017(3)
C38 0.029(3) 0.052(4) 0.031(3) -0.001(2) 0.010(2) 0.003(2)
C39 0.036(3) 0.026(2) 0.031(2) 0.0010(19) 0.020(2) -0.001(2)
O3 0.029(15) 0.022(15) 0.042(16) -0.001(8) 0.016(10) -0.004(8)
C40 0.07(2) 0.07(2) 0.07(2) 0.000(7) 0.035(13) 0.002(7)
C41 0.071(9) 0.072(8) 0.095(9) -0.002(7) 0.045(6) 0.006(6)
C42 0.07(2) 0.07(2) 0.07(2) 0.000(7) 0.035(13) 0.002(7)
O3' 0.124(13) 0.120(14) 0.143(14) -0.006(9) 0.062(9) 0.009(9)
C40' 0.114(12) 0.101(12) 0.116(12) -0.008(7) 0.049(8) 0.000(7)
C41' 0.071(9) 0.072(8) 0.095(9) -0.002(7) 0.045(6) 0.006(6)
C42' 0.114(12) 0.101(12) 0.116(12) -0.008(7) 0.049(8) 0.000(7)
O4 0.154(11) 0.140(11) 0.140(11) 0.012(8) 0.088(9) 0.004(8)
O5 0.127(19) 0.109(19) 0.13(2) 0.000 0.066(12) 0.000

loop_
_atom_type_symbol
_atom_type_description
_atom_type_scat_dispersion_real
_atom_type_scat_dispersion_imag
_atom_type_scat_source
C C 0.0033 0.0016 'International Tables Vol C Tables 4.2.6.8 and 6.1.1.4'
H H 0.0000 0.0000 'International Tables Vol C Tables 4.2.6.8 and 6.1.1.4'
N N 0.0061 0.0033 'International Tables Vol C Tables 4.2.6.8 and 6.1.1.4'
O O 0.0106 0.0060 'International Tables Vol C Tables 4.2.6.8 and 6.1.1.4'
F F 0.0171 0.0103 'International Tables Vol C Tables 4.2.6.8 and 6.1.1.4'
Ir Ir -1.4442 7.9887 'International Tables Vol C Tables 4.2.6.8 and 6.1.1.4'

loop_
_geom_angle_atom_site_label_1
_geom_angle_atom_site_label_2
_geom_angle_atom_site_label_3
_geom_angle
_geom_angle_site_symmetry_1
_geom_angle_site_symmetry_3
_geom_angle_publ_flag
C29 Ir1 C18 84.06(18) . . ?
C29 Ir1 N4 80.37(18) . . ?
C18 Ir1 N4 93.38(18) . . ?
C29 Ir1 N3 93.28(18) . . ?
C18 Ir1 N3 80.30(18) . . ?
N4 Ir1 N3 171.52(16) . . ?
C29 Ir1 N1 94.45(17) . . ?
C18 Ir1 N1 176.07(18) . . ?
N4 Ir1 N1 89.94(16) . . ?
N3 Ir1 N1 96.19(16) . . ?
C29 Ir1 N2 171.29(16) . . ?
C18 Ir1 N2 104.65(17) . . ?
N4 Ir1 N2 98.52(16) . . ?
N3 Ir1 N2 88.60(16) . . ?
N1 Ir1 N2 76.88(15) . . ?
C1 N1 C5 118.3(4) . . ?
C1 N1 Ir1 126.6(3) . . ?
C5 N1 Ir1 115.1(3) . . ?
N1 C1 C2 122.9(4) . . ?
N1 C1 H1A 118.6 . . ?
C2 C1 H1A 118.6 . . ?
C12 N2 C6 116.6(4) . . ?
C12 N2 Ir1 131.4(3) . . ?
C6 N2 Ir1 112.0(3) . . ?
C3 C2 C1 119.8(5) . . ?
C3 C2 H2A 120.1 . . ?
C1 C2 H2A 120.1 . . ?
C2 C3 C4 118.2(5) . . ?
C2 C3 H3A 120.9 . . ?
C4 C3 H3A 120.9 . . ?
C3 C4 C5 119.3(5) . . ?
C3 C4 C9 122.5(5) . . ?
C5 C4 C9 118.2(5) . . ?
N1 C5 C4 121.6(4) . . ?
N1 C5 C6 117.3(4) . . ?
C4 C5 C6 121.1(4) . . ?
N2 C6 C7 123.2(4) . . ?
N2 C6 C5 117.7(4) . . ?
C7 C6 C5 119.0(4) . . ?
C10 C7 C6 118.1(5) . . ?
C10 C7 C8 122.7(5) . . ?
C6 C7 C8 119.1(5) . . ?
C9 C8 C7 121.5(5) . . ?
C9 C8 H8A 119.3 . . ?
C7 C8 H8A 119.3 . . ?
C8 C9 C4 120.9(5) . . ?
C8 C9 H9A 119.5 . . ?
C4 C9 H9A 119.5 . . ?
C11 C10 C7 119.1(5) . . ?
C11 C10 H10A 120.5 . . ?
C7 C10 H10A 120.5 . . ?
C10 C11 C12 119.7(5) . . ?
C10 C11 H11A 120.2 . . ?
C12 C11 H11A 120.2 . . ?
N2 C12 C11 123.1(5) . . ?
N2 C12 C13 120.6(4) . . ?
C11 C12 C13 116.3(4) . . ?
O1 C13 C14 125.4(5) . . ?
O1 C13 C12 116.3(5) . . ?
C14 C13 C12 118.1(5) . . ?
C13 C14 C15 126.8(5) . . ?
C13 C14 H14A 116.6 . . ?
C15 C14 H14A 116.6 . . ?
O2 C15 C14 126.7(5) . . ?
O2 C15 C16 113.8(6) . . ?
C14 C15 C16 118.1(6) . . ?
O2 C15 C16' 114.1(6) . . ?
C14 C15 C16' 115.1(6) . . ?
C16 C15 C16' 34.4(5) . . ?
F2 C16 F1 106.6(7) . . ?
F2 C16 C15 115.2(6) . . ?
F1 C16 C15 113.8(7) . . ?
F2 C16 C17 106.7(6) . . ?
F1 C16 C17 107.3(7) . . ?
C15 C16 C17 106.7(6) . . ?
F3 C17 F4 111.0(7) . . ?
F3 C17 F5 109.4(7) . . ?
F4 C17 F5 110.8(7) . . ?
F3 C17 C16 106.9(6) . . ?
F4 C17 C16 109.6(7) . . ?
F5 C17 C16 109.0(7) . . ?
F2' C16' F1' 107.8(9) . . ?
F2' C16' C15 113.3(10) . . ?
F1' C16' C15 115.2(8) . . ?
F2' C16' C17' 108.0(10) . . ?
F1' C16' C17' 106.2(8) . . ?
C15 C16' C17' 105.9(7) . . ?
F4' C17' F5' 110.0(9) . . ?
F4' C17' F3' 109.7(9) . . ?
F5' C17' F3' 109.5(8) . . ?
F4' C17' C16' 107.4(8) . . ?
F5' C17' C16' 110.7(9) . . ?
F3' C17' C16' 109.6(8) . . ?
C28 N3 C24 119.9(5) . . ?
C28 N3 Ir1 124.5(4) . . ?
C24 N3 Ir1 115.6(3) . . ?
C19 C18 C23 119.0(4) . . ?
C19 C18 Ir1 126.9(4) . . ?
C23 C18 Ir1 113.7(3) . . ?
C20 C19 C18 119.3(5) . . ?
C20 C19 H19A 120.4 . . ?
C18 C19 H19A 120.4 . . ?
F6 C20 C21 117.9(4) . . ?
F6 C20 C19 118.9(5) . . ?
C21 C20 C19 123.2(5) . . ?
C20 C21 C22 117.0(5) . . ?
C20 C21 H21A 121.5 . . ?
C22 C21 H21A 121.5 . . ?
F7 C22 C21 116.6(5) . . ?
F7 C22 C23 120.8(5) . . ?
C21 C22 C23 122.6(5) . . ?
C22 C23 C18 118.9(5) . . ?
C22 C23 C24 125.5(5) . . ?
C18 C23 C24 115.5(4) . . ?
N3 C24 C25 119.3(5) . . ?
N3 C24 C23 113.7(4) . . ?
C25 C24 C23 127.0(5) . . ?
C26 C25 C24 120.3(5) . . ?
C26 C25 H25A 119.8 . . ?
C24 C25 H25A 119.8 . . ?
C25 C26 C27 119.1(6) . . ?
C25 C26 H26A 120.4 . . ?
C27 C26 H26A 120.4 . . ?
C28 C27 C26 119.0(5) . . ?
C28 C27 H27A 120.5 . . ?
C26 C27 H27A 120.5 . . ?
N3 C28 C27 122.3(5) . . ?
N3 C28 H28A 118.8 . . ?
C27 C28 H28A 118.8 . . ?
C39 N4 C35 119.2(4) . . ?
C39 N4 Ir1 124.4(3) . . ?
C35 N4 Ir1 116.4(3) . . ?
C30 C29 C34 118.9(4) . . ?
C30 C29 Ir1 126.6(4) . . ?
C34 C29 Ir1 114.5(4) . . ?
C31 C30 C29 119.7(5) . . ?
C31 C30 H30A 120.2 . . ?
C29 C30 H30A 120.2 . . ?
F8 C31 C30 119.1(5) . . ?
F8 C31 C32 117.5(5) . . ?
C30 C31 C32 123.4(5) . . ?
C33 C32 C31 116.2(5) . . ?
C33 C32 H32A 121.9 . . ?
C31 C32 H32A 121.9 . . ?
F9 C33 C32 116.4(4) . . ?
F9 C33 C34 120.0(5) . . ?
C32 C33 C34 123.5(5) . . ?
C33 C34 C29 118.3(5) . . ?
C33 C34 C35 126.2(5) . . ?
C29 C34 C35 115.4(4) . . ?
N4 C35 C36 119.8(5) . . ?
N4 C35 C34 113.2(4) . . ?
C36 C35 C34 127.0(5) . . ?
C37 C36 C35 119.3(5) . . ?
C37 C36 H36A 120.4 . . ?
C35 C36 H36A 120.4 . . ?
C36 C37 C38 120.7(6) . . ?
C36 C37 H37A 119.7 . . ?
C38 C37 H37A 119.7 . . ?
C39 C38 C37 118.2(6) . . ?
C39 C38 H38A 120.9 . . ?
C37 C38 H38A 120.9 . . ?
N4 C39 C38 122.8(5) . . ?
N4 C39 H39A 118.6 . . ?
C38 C39 H39A 118.6 . . ?
O3 O3 C41 104(6) 2_656 . ?
O3 O3 C41 46(3) 2_656 2_656 ?
C41 O3 C41 127(4) . 2_656 ?
O3 O3 H42D 92.9 2_656 . ?
C41 O3 H42D 10.8 . . ?
C41 O3 H42D 118.2 2_656 . ?
O3 O3 H42E 82.4 2_656 . ?
C41 O3 H42E 131.0 . . ?
C41 O3 H42E 91.8 2_656 . ?
H42D O3 H42E 132.5 . . ?
O3 O3 H42F 158.8 2_656 . ?
C41 O3 H42F 95.1 . . ?
C41 O3 H42F 113.9 2_656 . ?
H42D O3 H42F 105.1 . . ?
H42E O3 H42F 93.2 . . ?
C41 C40 H40A 117.5 . . ?
C41 C40 H40B 105.5 . . ?
H40A C40 H40B 109.5 . . ?
C41 C40 H40C 105.2 . . ?
H40A C40 H40C 109.5 . . ?
H40B C40 H40C 109.5 . . ?
O3 C41 C40 120(2) . . ?
O3 C41 C42 120(2) . . ?
C40 C41 C42 120(4) . . ?
O3 C41 O3 30(3) . 2_656 ?
C40 C41 O3 109(4) . 2_656 ?
C42 C41 O3 122(3) . 2_656 ?
O3 C41 H42D 15.4 . . ?
C40 C41 H42D 117.9 . . ?
C42 C41 H42D 119.2 . . ?
O3 C41 H42D 15.6 2_656 . ?
C41 C42 H42A 111.7 . . ?
C41 C42 H42B 107.5 . . ?
H42A C42 H42B 109.5 . . ?
C41 C42 H42C 109.2 . . ?
H42A C42 H42C 109.5 . . ?
H42B C42 H42C 109.5 . . ?
C41' O3' C42' 55(3) . 2_656 ?
C41' C40' H40D 113.5 . . ?
C41' C40' H40E 99.8 . . ?
H40D C40' H40E 109.5 . . ?
C41' C40' H40F 114.6 . . ?
H40D C40' H40F 109.5 . . ?
H40E C40' H40F 109.5 . . ?
O3' C41' C42' 117.9(17) . . ?
O3' C41' C40' 117.2(17) . . ?
C42' C41' C40' 125(3) . . ?
O3' C41' C42' 82(3) . 2_656 ?
C42' C41' C42' 51(3) . 2_656 ?
C40' C41' C42' 139.3(17) . 2_656 ?
C42' C42' C41' 65.1(18) 2_656 . ?
C42' C42' C41' 63(3) 2_656 2_656 ?
C41' C42' C41' 113(3) . 2_656 ?
C42' C42' O3' 96(3) 2_656 2_656 ?
C41' C42' O3' 108(2) . 2_656 ?
C41' C42' O3' 43.1(12) 2_656 2_656 ?
C42' C42' H42D 64.1 2_656 . ?
C41' C42' H42D 112.4 . . ?
C41' C42' H42D 1.6 2_656 . ?
O3' C42' H42D 41.6 2_656 . ?
C42' C42' H42E 73.3 2_656 . ?
C41' C42' H42E 95.2 . . ?
C41' C42' H42E 107.9 2_656 . ?
O3' C42' H42E 148.1 2_656 . ?
H42D C42' H42E 109.5 . . ?
C42' C42' H42F 173.6 2_656 . ?
C41' C42' H42F 119.7 . . ?
C41' C42' H42F 110.1 2_656 . ?
O3' C42' H42F 78.1 2_656 . ?
H42D C42' H42F 109.5 . . ?
H42E C42' H42F 109.5 . . ?
O4 O4 O5 60.1(15) 2_656 . ?
O4 O5 O4 60(3) . 2_656 ?

loop_
_geom_bond_atom_site_label_1
_geom_bond_atom_site_label_2
_geom_bond_distance
_geom_bond_site_symmetry_2
_geom_bond_publ_flag
Ir1 C29 2.018(4) . ?
Ir1 C18 2.024(4) . ?
Ir1 N4 2.053(4) . ?
Ir1 N3 2.066(4) . ?
Ir1 N1 2.136(4) . ?
Ir1 N2 2.216(4) . ?
O1 C13 1.242(7) . ?
N1 C1 1.335(6) . ?
N1 C5 1.376(6) . ?
C1 C2 1.404(7) . ?
C1 H1A 0.9500 . ?
N2 C12 1.344(6) . ?
N2 C6 1.384(6) . ?
O2 C15 1.261(7) . ?
C2 C3 1.385(7) . ?
C2 H2A 0.9500 . ?
C3 C4 1.404(7) . ?
C3 H3A 0.9500 . ?
C4 C5 1.409(7) . ?
C4 C9 1.454(7) . ?
C5 C6 1.433(6) . ?
C6 C7 1.409(7) . ?
C7 C10 1.402(7) . ?
C7 C8 1.452(8) . ?
C8 C9 1.340(8) . ?
C8 H8A 0.9500 . ?
C9 H9A 0.9500 . ?
C10 C11 1.377(8) . ?
C10 H10A 0.9500 . ?
C11 C12 1.413(7) . ?
C11 H11A 0.9500 . ?
C12 C13 1.515(7) . ?
C13 C14 1.420(10) . ?
C14 C15 1.423(10) . ?
C14 H14A 0.9500 . ?
C15 C16 1.550(8) . ?
C15 C16' 1.554(8) . ?
C16 F2 1.353(7) . ?
C16 F1 1.370(8) . ?
C16 C17 1.556(8) . ?
C17 F3 1.333(8) . ?
C17 F4 1.344(8) . ?
C17 F5 1.359(8) . ?
C16' F2' 1.362(9) . ?
C16' F1' 1.366(9) . ?
C16' C17' 1.565(9) . ?
C17' F4' 1.353(9) . ?
C17' F5' 1.353(9) . ?
C17' F3' 1.358(9) . ?
N3 C28 1.340(6) . ?
N3 C24 1.372(6) . ?
F6 C20 1.358(6) . ?
F7 C22 1.366(6) . ?
C18 C19 1.396(7) . ?
C18 C23 1.422(7) . ?
C19 C20 1.392(7) . ?
C19 H19A 0.9500 . ?
C20 C21 1.382(8) . ?
C21 C22 1.385(8) . ?
C21 H21A 0.9500 . ?
C22 C23 1.398(7) . ?
C23 C24 1.472(7) . ?
C24 C25 1.410(7) . ?
C25 C26 1.379(8) . ?
C25 H25A 0.9500 . ?
C26 C27 1.388(9) . ?
C26 H26A 0.9500 . ?
C27 C28 1.388(8) . ?
C27 H27A 0.9500 . ?
C28 H28A 0.9500 . ?
N4 C39 1.352(7) . ?
N4 C35 1.379(6) . ?
F8 C31 1.367(6) . ?
F9 C33 1.361(6) . ?
C29 C30 1.391(7) . ?
C29 C34 1.425(7) . ?
C30 C31 1.380(7) . ?
C30 H30A 0.9500 . ?
C31 C32 1.392(8) . ?
C32 C33 1.376(8) . ?
C32 H32A 0.9500 . ?
C33 C34 1.397(7) . ?
C34 C35 1.472(7) . ?
C35 C36 1.408(7) . ?
C36 C37 1.374(9) . ?
C36 H36A 0.9500 . ?
C37 C38 1.390(9) . ?
C37 H37A 0.9500 . ?
C38 C39 1.377(8) . ?
C38 H38A 0.9500 . ?
C39 H39A 0.9500 . ?
O3 O3 0.88(8) 2_656 ?
O3 C41 1.254(10) . ?
O3 C41 1.69(7) 2_656 ?
O3 H42D 0.7548 . ?
O3 H42E 0.9558 . ?
O3 H42F 1.1912 . ?
C40 C41 1.492(11) . ?
C40 H40A 0.9599 . ?
C40 H40B 0.9601 . ?
C40 H40C 0.9601 . ?
C41 C42 1.496(11) . ?
C41 O3 1.69(7) 2_656 ?
C41 H42D 0.5314 . ?
C42 H42A 0.9601 . ?
C42 H42B 0.9600 . ?
C42 H42C 0.9598 . ?
O3' C41' 1.264(10) . ?
O3' C42' 1.83(5) 2_656 ?
C40' C41' 1.499(10) . ?
C40' H40D 0.9601 . ?
C40' H40E 0.9600 . ?
C40' H40F 0.9601 . ?
C41' C42' 1.496(10) . ?
C41' C42' 1.52(5) 2_656 ?
C42' C42' 1.31(10) 2_656 ?
C42' C41' 1.52(5) 2_656 ?
C42' O3' 1.83(5) 2_656 ?
C42' H42D 0.9600 . ?
C42' H42E 0.9601 . ?
C42' H42F 0.9600 . ?
O4 O4 1.34(4) 2_656 ?
O4 O5 1.35(5) . ?
O5 O4 1.35(5) 2_656 ?

loop_
_geom_torsion_atom_site_label_1
_geom_torsion_atom_site_label_2
_geom_torsion_atom_site_label_3
_geom_torsion_atom_site_label_4
_geom_torsion
_geom_torsion_site_symmetry_1
_geom_torsion_site_symmetry_2
_geom_torsion_site_symmetry_3
_geom_torsion_site_symmetry_4
_geom_torsion_publ_flag
C29 Ir1 N1 C1 -5.1(4) . . . . ?
C18 Ir1 N1 C1 -73(2) . . . . ?
N4 Ir1 N1 C1 75.3(4) . . . . ?
N3 Ir1 N1 C1 -98.9(4) . . . . ?
N2 Ir1 N1 C1 174.0(5) . . . . ?
C29 Ir1 N1 C5 172.3(4) . . . . ?
C18 Ir1 N1 C5 105(2) . . . . ?
N4 Ir1 N1 C5 -107.4(4) . . . . ?
N3 Ir1 N1 C5 78.5(4) . . . . ?
N2 Ir1 N1 C5 -8.6(4) . . . . ?
C5 N1 C1 C2 -1.8(8) . . . . ?
Ir1 N1 C1 C2 175.5(4) . . . . ?
C29 Ir1 N2 C12 -168.4(11) . . . . ?
C18 Ir1 N2 C12 9.4(5) . . . . ?
N4 Ir1 N2 C12 -86.4(5) . . . . ?
N3 Ir1 N2 C12 89.0(5) . . . . ?
N1 Ir1 N2 C12 -174.3(5) . . . . ?
C29 Ir1 N2 C6 14.6(14) . . . . ?
C18 Ir1 N2 C6 -167.6(4) . . . . ?
N4 Ir1 N2 C6 96.6(4) . . . . ?
N3 Ir1 N2 C6 -88.0(4) . . . . ?
N1 Ir1 N2 C6 8.7(4) . . . . ?
N1 C1 C2 C3 -0.1(9) . . . . ?
C1 C2 C3 C4 1.3(9) . . . . ?
C2 C3 C4 C5 -0.7(9) . . . . ?
C2 C3 C4 C9 178.2(6) . . . . ?
C1 N1 C5 C4 2.5(8) . . . . ?
Ir1 N1 C5 C4 -175.2(4) . . . . ?
C1 N1 C5 C6 -175.0(5) . . . . ?
Ir1 N1 C5 C6 7.3(6) . . . . ?
C3 C4 C5 N1 -1.3(9) . . . . ?
C9 C4 C5 N1 179.8(6) . . . . ?
C3 C4 C5 C6 176.1(6) . . . . ?
C9 C4 C5 C6 -2.8(9) . . . . ?
C12 N2 C6 C7 -2.8(8) . . . . ?
Ir1 N2 C6 C7 174.7(5) . . . . ?
C12 N2 C6 C5 174.6(5) . . . . ?
Ir1 N2 C6 C5 -7.9(6) . . . . ?
N1 C5 C6 N2 0.7(8) . . . . ?
C4 C5 C6 N2 -176.8(5) . . . . ?
N1 C5 C6 C7 178.2(5) . . . . ?
C4 C5 C6 C7 0.7(9) . . . . ?
N2 C6 C7 C10 -0.4(10) . . . . ?
C5 C6 C7 C10 -177.8(6) . . . . ?
N2 C6 C7 C8 178.6(6) . . . . ?
C5 C6 C7 C8 1.2(9) . . . . ?
C10 C7 C8 C9 177.9(7) . . . . ?
C6 C7 C8 C9 -1.0(11) . . . . ?
C7 C8 C9 C4 -1.1(12) . . . . ?
C3 C4 C9 C8 -175.9(7) . . . . ?
C5 C4 C9 C8 3.0(10) . . . . ?
C6 C7 C10 C11 2.8(10) . . . . ?
C8 C7 C10 C11 -176.1(7) . . . . ?
C7 C10 C11 C12 -2.1(10) . . . . ?
C6 N2 C12 C11 3.6(8) . . . . ?
Ir1 N2 C12 C11 -173.3(4) . . . . ?
C6 N2 C12 C13 -178.7(5) . . . . ?
Ir1 N2 C12 C13 4.4(8) . . . . ?
C10 C11 C12 N2 -1.3(10) . . . . ?
C10 C11 C12 C13 -179.1(6) . . . . ?
N2 C12 C13 O1 -81.9(7) . . . . ?
C11 C12 C13 O1 95.9(6) . . . . ?
N2 C12 C13 C14 102.7(7) . . . . ?
C11 C12 C13 C14 -79.5(8) . . . . ?
O1 C13 C14 C15 -175.5(7) . . . . ?
C12 C13 C14 C15 -0.6(11) . . . . ?
C13 C14 C15 O2 -3.6(15) . . . . ?
C13 C14 C15 C16 -169.3(7) . . . . ?
C13 C14 C15 C16' 152.2(8) . . . . ?
O2 C15 C16 F2 -135.9(7) . . . . ?
C14 C15 C16 F2 31.6(11) . . . . ?
C16' C15 C16 F2 125.8(12) . . . . ?
O2 C15 C16 F1 -12.3(10) . . . . ?
C14 C15 C16 F1 155.2(8) . . . . ?
C16' C15 C16 F1 -110.6(12) . . . . ?
O2 C15 C16 C17 105.9(7) . . . . ?
C14 C15 C16 C17 -86.7(9) . . . . ?
C16' C15 C16 C17 7.5(8) . . . . ?
F2 C16 C17 F3 178.8(8) . . . . ?
F1 C16 C17 F3 64.8(9) . . . . ?
C15 C16 C17 F3 -57.6(8) . . . . ?
F2 C16 C17 F4 -60.8(9) . . . . ?
F1 C16 C17 F4 -174.8(8) . . . . ?
C15 C16 C17 F4 62.8(8) . . . . ?
F2 C16 C17 F5 60.6(9) . . . . ?
F1 C16 C17 F5 -53.4(9) . . . . ?
C15 C16 C17 F5 -175.8(7) . . . . ?
O2 C15 C16' F2' 37.2(13) . . . . ?
C14 C15 C16' F2' -121.7(13) . . . . ?
C16 C15 C16' F2' 134.6(14) . . . . ?
O2 C15 C16' F1' 161.9(10) . . . . ?
C14 C15 C16' F1' 3.0(12) . . . . ?
C16 C15 C16' F1' -100.6(12) . . . . ?
O2 C15 C16' C17' -81.0(9) . . . . ?
C14 C15 C16' C17' 120.0(9) . . . . ?
C16 C15 C16' C17' 16.4(8) . . . . ?
F2' C16' C17' F4' -175.2(13) . . . . ?
F1' C16' C17' F4' 69.5(12) . . . . ?
C15 C16' C17' F4' -53.4(11) . . . . ?
F2' C16' C17' F5' -55.1(14) . . . . ?
F1' C16' C17' F5' -170.5(12) . . . . ?
C15 C16' C17' F5' 66.6(11) . . . . ?
F2' C16' C17' F3' 65.8(13) . . . . ?
F1' C16' C17' F3' -49.6(12) . . . . ?
C15 C16' C17' F3' -172.5(10) . . . . ?
C29 Ir1 N3 C28 -102.2(4) . . . . ?
C18 Ir1 N3 C28 174.4(4) . . . . ?
N4 Ir1 N3 C28 -143.4(9) . . . . ?
N1 Ir1 N3 C28 -7.4(4) . . . . ?
N2 Ir1 N3 C28 69.3(4) . . . . ?
C29 Ir1 N3 C24 75.4(3) . . . . ?
C18 Ir1 N3 C24 -8.0(3) . . . . ?
N4 Ir1 N3 C24 34.1(12) . . . . ?
N1 Ir1 N3 C24 170.2(3) . . . . ?
N2 Ir1 N3 C24 -113.2(3) . . . . ?
C29 Ir1 C18 C19 88.6(4) . . . . ?
N4 Ir1 C18 C19 8.6(4) . . . . ?
N3 Ir1 C18 C19 -177.1(4) . . . . ?
N1 Ir1 C18 C19 156(2) . . . . ?
N2 Ir1 C18 C19 -91.1(4) . . . . ?
C29 Ir1 C18 C23 -84.6(4) . . . . ?
N4 Ir1 C18 C23 -164.6(3) . . . . ?
N3 Ir1 C18 C23 9.8(3) . . . . ?
N1 Ir1 C18 C23 -17(3) . . . . ?
N2 Ir1 C18 C23 95.7(3) . . . . ?
C23 C18 C19 C20 0.1(7) . . . . ?
Ir1 C18 C19 C20 -172.8(4) . . . . ?
C18 C19 C20 F6 -177.2(4) . . . . ?
C18 C19 C20 C21 1.8(8) . . . . ?
F6 C20 C21 C22 177.1(4) . . . . ?
C19 C20 C21 C22 -1.9(8) . . . . ?
C20 C21 C22 F7 179.8(4) . . . . ?
C20 C21 C22 C23 0.2(8) . . . . ?
F7 C22 C23 C18 -178.0(4) . . . . ?
C21 C22 C23 C18 1.6(8) . . . . ?
F7 C22 C23 C24 4.7(8) . . . . ?
C21 C22 C23 C24 -175.8(5) . . . . ?
C19 C18 C23 C22 -1.7(7) . . . . ?
Ir1 C18 C23 C22 172.1(4) . . . . ?
C19 C18 C23 C24 175.9(4) . . . . ?
Ir1 C18 C23 C24 -10.3(5) . . . . ?
C28 N3 C24 C25 1.1(7) . . . . ?
Ir1 N3 C24 C25 -176.6(4) . . . . ?
C28 N3 C24 C23 -177.7(4) . . . . ?
Ir1 N3 C24 C23 4.7(5) . . . . ?
C22 C23 C24 N3 -178.9(5) . . . . ?
C18 C23 C24 N3 3.7(6) . . . . ?
C22 C23 C24 C25 2.5(8) . . . . ?
C18 C23 C24 C25 -174.9(5) . . . . ?
N3 C24 C25 C26 -0.5(7) . . . . ?
C23 C24 C25 C26 178.0(5) . . . . ?
C24 C25 C26 C27 0.0(8) . . . . ?
C25 C26 C27 C28 0.0(8) . . . . ?
C24 N3 C28 C27 -1.1(8) . . . . ?
Ir1 N3 C28 C27 176.4(4) . . . . ?
C26 C27 C28 N3 0.5(8) . . . . ?
C29 Ir1 N4 C39 178.8(4) . . . . ?
C18 Ir1 N4 C39 -97.8(4) . . . . ?
N3 Ir1 N4 C39 -139.3(10) . . . . ?
N1 Ir1 N4 C39 84.3(4) . . . . ?
N2 Ir1 N4 C39 7.5(4) . . . . ?
C29 Ir1 N4 C35 -3.3(3) . . . . ?
C18 Ir1 N4 C35 80.1(3) . . . . ?
N3 Ir1 N4 C35 38.6(12) . . . . ?
N1 Ir1 N4 C35 -97.8(3) . . . . ?
N2 Ir1 N4 C35 -174.5(3) . . . . ?
C18 Ir1 C29 C30 89.7(4) . . . . ?
N4 Ir1 C29 C30 -175.9(4) . . . . ?
N3 Ir1 C29 C30 9.8(4) . . . . ?
N1 Ir1 C29 C30 -86.7(4) . . . . ?
N2 Ir1 C29 C30 -92.5(13) . . . . ?
C18 Ir1 C29 C34 -92.0(4) . . . . ?
N4 Ir1 C29 C34 2.5(3) . . . . ?
N3 Ir1 C29 C34 -171.9(3) . . . . ?
N1 Ir1 C29 C34 91.7(4) . . . . ?
N2 Ir1 C29 C34 85.9(12) . . . . ?
C34 C29 C30 C31 0.6(7) . . . . ?
Ir1 C29 C30 C31 178.9(4) . . . . ?
C29 C30 C31 F8 179.9(5) . . . . ?
C29 C30 C31 C32 0.0(8) . . . . ?
F8 C31 C32 C33 -179.6(5) . . . . ?
C30 C31 C32 C33 0.4(8) . . . . ?
C31 C32 C33 F9 -179.4(5) . . . . ?
C31 C32 C33 C34 -1.4(8) . . . . ?
F9 C33 C34 C29 180.0(4) . . . . ?
C32 C33 C34 C29 2.1(8) . . . . ?
F9 C33 C34 C35 1.6(8) . . . . ?
C32 C33 C34 C35 -176.4(5) . . . . ?
C30 C29 C34 C33 -1.6(7) . . . . ?
Ir1 C29 C34 C33 179.9(4) . . . . ?
C30 C29 C34 C35 177.0(4) . . . . ?
Ir1 C29 C34 C35 -1.5(5) . . . . ?
C39 N4 C35 C36 2.2(7) . . . . ?
Ir1 N4 C35 C36 -175.9(4) . . . . ?
C39 N4 C35 C34 -178.6(4) . . . . ?
Ir1 N4 C35 C34 3.3(5) . . . . ?
C33 C34 C35 N4 177.3(5) . . . . ?
C29 C34 C35 N4 -1.2(6) . . . . ?
C33 C34 C35 C36 -3.6(8) . . . . ?
C29 C34 C35 C36 177.9(5) . . . . ?
N4 C35 C36 C37 -1.7(9) . . . . ?
C34 C35 C36 C37 179.2(6) . . . . ?
C35 C36 C37 C38 0.6(10) . . . . ?
C36 C37 C38 C39 0.0(10) . . . . ?
C35 N4 C39 C38 -1.6(8) . . . . ?
Ir1 N4 C39 C38 176.3(4) . . . . ?
C37 C38 C39 N4 0.5(9) . . . . ?
O3 O3 C41 C40 76(5) 2_656 . . . ?
C41 O3 C41 C40 121(5) 2_656 . . . ?
O3 O3 C41 C42 -104(5) 2_656 . . . ?
C41 O3 C41 C42 -59(5) 2_656 . . . ?
C41 O3 C41 O3 44(3) 2_656 . . 2_656 ?
C42' O3' C41' C42' -38(2) 2_656 . . . ?
C42' O3' C41' C40' 142(2) 2_656 . . . ?
O3' C41' C42' C42' 51.3(19) . . . 2_656 ?
C40' C41' C42' C42' -128.8(19) . . . 2_656 ?
O3' C41' C42' C41' 8(3) . . . 2_656 ?
C40' C41' C42' C41' -172(3) . . . 2_656 ?
C42' C41' C42' C41' -43(3) 2_656 . . 2_656 ?
O3' C41' C42' O3' -38(2) . . . 2_656 ?
C40' C41' C42' O3' 142(2) . . . 2_656 ?
C42' C41' C42' O3' -89(3) 2_656 . . 2_656 ?
